data_1570730
loop_
_publ_author_name
'Morteza Najarian, Amin'
'Dinic, Filip'
'Chen, Hao'
'Sabatini, Randy'
'Zheng, Chao'
'Lough, Alan J.'
'Maris, Thierry'
'Saidaminov, Makhsud I.'
'Garcia de Arquer, F. Pelayo'
'Voznyy, Oleksandr'
'Hoogland, Sjoerd'
'Sargent, Edward H.'

_publ_section_title
;
 Homomeric Chains of intermolecular bonds scaffold octahedral germanium
 perovskites
;
_journal_name_full Nature
_journal_page_first 328
_journal_page_last 335
_journal_paper_doi 10.1038/s41586-023-06209-y
_journal_volume 620
_journal_year 2023
_chemical_formula_moiety 'Ge I4, 2(C7 H9 Cl N)'
_chemical_formula_sum 'C14 H18 Cl2 Ge I4 N2'
_chemical_formula_weight 865.39
_chemical_name_systematic
;       
catena-[bis((4-chlorophenyl)methylammonium) 
bis(m-iodo)-bis(iodo)-germanium(ii)]
;
_space_group_crystal_system orthorhombic
_space_group_IT_number 56
_space_group_name_Hall '-P 2ab 2ac'
_space_group_name_H-M_alt 'P c c n'
_atom_sites_solution_hydrogens geom
_audit_creation_method SHELXL-2018/3
_cell_angle_alpha 90
_cell_angle_beta 90
_cell_angle_gamma 90
_cell_formula_units_Z 4
_cell_length_a 34.1352(9)
_cell_length_b 8.1304(2)
_cell_length_c 8.3002(2)
_cell_measurement_reflns_used 7495
_cell_measurement_temperature 150(2)
_cell_measurement_theta_max 67.45
_cell_measurement_theta_min 2.59
_cell_volume 2303.58(10)
_computing_cell_refinement APEX3
_computing_data_collection 'APEX3 (Bruker, 2018)'
_computing_data_reduction 'SAINT (Bruker, 2014)'
_computing_molecular_graphics 'PLATON (Spek, 2009)'
_computing_publication_material 'SHELXTL (Sheldrick, 2008)'
_computing_structure_refinement 'SHELXL-2018/3 (Sheldrick, 2015b)'
_computing_structure_solution 'SHELXT 2014/5 (Sheldrick, 2015a)'
_diffrn_ambient_temperature 150(2)
_diffrn_measured_fraction_theta_full 1.000
_diffrn_measured_fraction_theta_max 0.998
_diffrn_measurement_device_type 'Bruker Kappa APEX-DUO CCD'
_diffrn_measurement_method '\f and \w scans'
_diffrn_radiation_type CuK\a
_diffrn_radiation_wavelength 1.54178
_diffrn_reflns_av_R_equivalents 0.1185
_diffrn_reflns_av_unetI/netI 0.0664
_diffrn_reflns_Laue_measured_fraction_full 1.000
_diffrn_reflns_Laue_measured_fraction_max 0.998
_diffrn_reflns_limit_h_max 40
_diffrn_reflns_limit_h_min -40
_diffrn_reflns_limit_k_max 9
_diffrn_reflns_limit_k_min -9
_diffrn_reflns_limit_l_max 9
_diffrn_reflns_limit_l_min -9
_diffrn_reflns_number 39562
_diffrn_reflns_point_group_measured_fraction_full 1.000
_diffrn_reflns_point_group_measured_fraction_max 0.998
_diffrn_reflns_theta_full 67.679
_diffrn_reflns_theta_max 67.987
_diffrn_reflns_theta_min 5.183
_diffrn_source 'Bruker ImuS with muli-layer optics'
_exptl_absorpt_coefficient_mu 46.030
_exptl_absorpt_correction_T_max 0.7530
_exptl_absorpt_correction_T_min 0.3509
_exptl_absorpt_correction_type multi-scan
_exptl_absorpt_process_details 'SADABS (Krause et al., 2015)'
_exptl_crystal_colour red
_exptl_crystal_density_diffrn 2.495
_exptl_crystal_description Shard
_exptl_crystal_F_000 1576
_exptl_crystal_size_max 0.050
_exptl_crystal_size_mid 0.040
_exptl_crystal_size_min 0.020
_refine_diff_density_max 2.451
_refine_diff_density_min -1.264
_refine_diff_density_rms 0.236
_refine_ls_extinction_coef .
_refine_ls_extinction_method none
_refine_ls_goodness_of_fit_ref 1.061
_refine_ls_hydrogen_treatment constr
_refine_ls_matrix_type full
_refine_ls_number_parameters 107
_refine_ls_number_reflns 2082
_refine_ls_number_restraints 0
_refine_ls_restrained_S_all 1.061
_refine_ls_R_factor_all 0.0456
_refine_ls_R_factor_gt 0.0412
_refine_ls_shift/su_max 0.001
_refine_ls_shift/su_mean 0.000
_refine_ls_structure_factor_coef Fsqd
_refine_ls_weighting_details 'w=1/[\s^2^(Fo^2^)+(0.0467P)^2^+21.1986P] where P=(Fo^2^+2Fc^2^)/3'
_refine_ls_weighting_scheme calc
_refine_ls_wR_factor_gt 0.1079
_refine_ls_wR_factor_ref 0.1111
_reflns_Friedel_coverage 0.000
_reflns_Friedel_fraction_full .
_reflns_Friedel_fraction_max .
_reflns_number_gt 1908
_reflns_number_total 2082
_reflns_threshold_expression 'I > 2\s(I)'
_cod_data_source_file 06-_4Cl-PMA_2GeI4.cif
_cod_data_source_block 4cl-pma
_cod_database_code 1570730

loop_
_space_group_symop_id
_space_group_symop_operation_xyz
1 'x, y, z'
2 '-x+1/2, -y+1/2, z'
3 '-x, y+1/2, -z+1/2'
4 'x+1/2, -y, -z+1/2'
5 '-x, -y, -z'
6 'x-1/2, y-1/2, -z'
7 'x, -y-1/2, z-1/2'
8 '-x-1/2, y, z-1/2'

loop_
_atom_site_label
_atom_site_type_symbol
_atom_site_fract_x
_atom_site_fract_y
_atom_site_fract_z
_atom_site_U_iso_or_equiv
_atom_site_adp_type
_atom_site_occupancy
_atom_site_site_symmetry_order
_atom_site_calc_flag
_atom_site_refinement_flags_posn
_atom_site_refinement_flags_adp
_atom_site_refinement_flags_occupancy
_atom_site_disorder_assembly
_atom_site_disorder_group
Ge1 Ge 0.500000 0.500000 0.500000 0.0257(3) Uani 1 2 d S . P . .
I1 I 0.58709(2) 0.45488(6) 0.50869(6) 0.0245(2) Uani 1 1 d . . . . .
I2 I 0.48916(2) 0.29273(6) 0.79105(6) 0.02325(19) Uani 1 1 d . . . . .
Cl1 Cl 0.74069(7) 0.0039(3) 0.0246(3) 0.0427(6) Uani 1 1 d . . . . .
N1 N 0.5777(2) 0.0206(10) 0.4559(9) 0.0302(16) Uani 1 1 d . . . . .
H1A H 0.577301 0.132518 0.458854 0.045 Uiso 1 1 calc R U . . .
H1B H 0.556969 -0.019379 0.512920 0.045 Uiso 1 1 calc R U . . .
H1C H 0.575955 -0.013945 0.351896 0.045 Uiso 1 1 calc R U . . .
C1 C 0.6478(2) -0.0286(10) 0.4081(10) 0.0235(16) Uani 1 1 d . . . . .
C2 C 0.6645(2) 0.1228(11) 0.3670(10) 0.0274(17) Uani 1 1 d . . . . .
H2A H 0.656120 0.220025 0.420393 0.033 Uiso 1 1 calc R U . . .
C3 C 0.6930(2) 0.1319(11) 0.2495(10) 0.0270(17) Uani 1 1 d . . . . .
H3A H 0.703861 0.235208 0.220369 0.032 Uiso 1 1 calc R U . . .
C4 C 0.7054(2) -0.0086(11) 0.1754(10) 0.0260(17) Uani 1 1 d . . . . .
C5 C 0.6908(3) -0.1614(11) 0.2160(10) 0.0288(18) Uani 1 1 d . . . . .
H5A H 0.700294 -0.257666 0.164118 0.035 Uiso 1 1 calc R U . . .
C6 C 0.6619(2) -0.1722(11) 0.3347(10) 0.0270(17) Uani 1 1 d . . . . .
H6A H 0.651824 -0.276416 0.365600 0.032 Uiso 1 1 calc R U . . .
C7 C 0.6152(3) -0.0409(11) 0.5288(11) 0.0314(19) Uani 1 1 d . . . . .
H7A H 0.621709 0.025252 0.625272 0.038 Uiso 1 1 calc R U . . .
H7B H 0.611949 -0.156815 0.562772 0.038 Uiso 1 1 calc R U . . .

loop_
_atom_site_aniso_label
_atom_site_aniso_U_11
_atom_site_aniso_U_22
_atom_site_aniso_U_33
_atom_site_aniso_U_23
_atom_site_aniso_U_13
_atom_site_aniso_U_12
Ge1 0.0292(7) 0.0247(7) 0.0231(7) -0.0006(5) -0.0020(5) 0.0037(5)
I1 0.0168(3) 0.0287(3) 0.0281(3) -0.0015(2) 0.00060(18) 0.00234(17)
I2 0.0280(3) 0.0200(3) 0.0218(3) 0.00553(18) 0.00243(18) 0.00153(17)
Cl1 0.0348(12) 0.0484(13) 0.0450(13) 0.0056(10) 0.0173(10) 0.0059(10)
N1 0.023(3) 0.038(4) 0.030(4) 0.001(3) 0.001(3) -0.002(3)
C1 0.019(3) 0.026(4) 0.025(4) 0.005(3) -0.001(3) 0.002(3)
C2 0.023(4) 0.029(4) 0.030(4) -0.004(4) 0.001(3) 0.009(3)
C3 0.023(4) 0.026(4) 0.032(4) 0.000(4) -0.005(3) 0.000(3)
C4 0.021(4) 0.038(5) 0.019(4) 0.004(3) -0.003(3) 0.007(3)
C5 0.036(4) 0.025(4) 0.026(4) -0.002(4) -0.002(3) 0.006(3)
C6 0.030(4) 0.030(4) 0.021(4) 0.002(3) -0.002(3) 0.000(3)
C7 0.025(4) 0.031(5) 0.038(5) 0.001(4) 0.007(4) 0.003(3)

loop_
_atom_type_symbol
_atom_type_description
_atom_type_scat_dispersion_real
_atom_type_scat_dispersion_imag
_atom_type_scat_source
C C 0.0181 0.0091 'International Tables Vol C Tables 4.2.6.8 and 6.1.1.4'
H H 0.0000 0.0000 'International Tables Vol C Tables 4.2.6.8 and 6.1.1.4'
N N 0.0311 0.0180 'International Tables Vol C Tables 4.2.6.8 and 6.1.1.4'
Cl Cl 0.3639 0.7018 'International Tables Vol C Tables 4.2.6.8 and 6.1.1.4'
Ge Ge -1.0885 0.8855 'International Tables Vol C Tables 4.2.6.8 and 6.1.1.4'
I I -0.3257 6.8362 'International Tables Vol C Tables 4.2.6.8 and 6.1.1.4'

loop_
_geom_angle_atom_site_label_1
_geom_angle_atom_site_label_2
_geom_angle_atom_site_label_3
_geom_angle
_geom_angle_site_symmetry_1
_geom_angle_site_symmetry_3
I2 Ge1 I2 180.000(15) 7_565 3_656
I2 Ge1 I2 89.726(4) 7_565 5_666
I2 Ge1 I2 90.274(4) 3_656 5_666
I2 Ge1 I2 90.274(4) 7_565 .
I2 Ge1 I2 89.726(4) 3_656 .
I2 Ge1 I2 180.0 5_666 .
I2 Ge1 I1 92.268(13) 7_565 .
I2 Ge1 I1 87.732(13) 3_656 .
I2 Ge1 I1 88.019(13) 5_666 .
I2 Ge1 I1 91.981(13) . .
I2 Ge1 I1 87.731(13) 7_565 5_666
I2 Ge1 I1 92.269(13) 3_656 5_666
I2 Ge1 I1 91.982(13) 5_666 5_666
I2 Ge1 I1 88.019(13) . 5_666
I1 Ge1 I1 180.0 . 5_666
Ge1 I2 Ge1 156.230(18) 3_646 .
C7 N1 H1A 109.5 . .
C7 N1 H1B 109.5 . .
H1A N1 H1B 109.5 . .
C7 N1 H1C 109.5 . .
H1A N1 H1C 109.5 . .
H1B N1 H1C 109.5 . .
C2 C1 C6 119.2(7) . .
C2 C1 C7 121.5(7) . .
C6 C1 C7 119.2(7) . .
C3 C2 C1 120.4(8) . .
C3 C2 H2A 119.8 . .
C1 C2 H2A 119.8 . .
C4 C3 C2 119.6(8) . .
C4 C3 H3A 120.2 . .
C2 C3 H3A 120.2 . .
C3 C4 C5 122.0(8) . .
C3 C4 Cl1 119.4(7) . .
C5 C4 Cl1 118.5(7) . .
C4 C5 C6 118.9(8) . .
C4 C5 H5A 120.5 . .
C6 C5 H5A 120.5 . .
C5 C6 C1 119.7(8) . .
C5 C6 H6A 120.1 . .
C1 C6 H6A 120.1 . .
C1 C7 N1 110.0(7) . .
C1 C7 H7A 109.7 . .
N1 C7 H7A 109.7 . .
C1 C7 H7B 109.7 . .
N1 C7 H7B 109.7 . .
H7A C7 H7B 108.2 . .

loop_
_geom_bond_atom_site_label_1
_geom_bond_atom_site_label_2
_geom_bond_distance
_geom_bond_site_symmetry_2
Ge1 I2 2.9681(5) 7_565
Ge1 I2 2.9681(5) 3_656
Ge1 I2 2.9686(5) 5_666
Ge1 I2 2.9686(5) .
Ge1 I1 2.9962(5) .
Ge1 I1 2.9962(5) 5_666
Cl1 C4 1.740(8) .
N1 C7 1.503(11) .
N1 H1A 0.9100 .
N1 H1B 0.9100 .
N1 H1C 0.9100 .
C1 C2 1.398(12) .
C1 C6 1.402(12) .
C1 C7 1.502(11) .
C2 C3 1.379(12) .
C2 H2A 0.9500 .
C3 C4 1.365(12) .
C3 H3A 0.9500 .
C4 C5 1.380(13) .
C5 C6 1.398(12) .
C5 H5A 0.9500 .
C6 H6A 0.9500 .
C7 H7A 0.9900 .
C7 H7B 0.9900 .

loop_
_geom_hbond_atom_site_label_D
_geom_hbond_atom_site_label_H
_geom_hbond_atom_site_label_A
_geom_hbond_distance_DH
_geom_hbond_distance_HA
_geom_hbond_distance_DA
_geom_hbond_angle_DHA
_geom_hbond_site_symmetry_A
_geom_hbond_publ_flag
N1 H1A I1 0.91 2.67 3.572(8) 169.1 . yes
N1 H1B I2 0.91 2.73 3.612(7) 163.1 3_646 yes
N1 H1C I1 0.91 2.91 3.731(8) 150.3 7_565 yes

loop_
_geom_torsion_atom_site_label_1
_geom_torsion_atom_site_label_2
_geom_torsion_atom_site_label_3
_geom_torsion_atom_site_label_4
_geom_torsion
_geom_torsion_site_symmetry_1
_geom_torsion_site_symmetry_2
_geom_torsion_site_symmetry_3
_geom_torsion_site_symmetry_4
C6 C1 C2 C3 3.4(12) . . . .
C7 C1 C2 C3 -176.5(8) . . . .
C1 C2 C3 C4 -1.3(12) . . . .
C2 C3 C4 C5 -1.1(12) . . . .
C2 C3 C4 Cl1 178.8(6) . . . .
C3 C4 C5 C6 1.1(12) . . . .
Cl1 C4 C5 C6 -178.7(6) . . . .
C4 C5 C6 C1 1.1(12) . . . .
C2 C1 C6 C5 -3.3(12) . . . .
C7 C1 C6 C5 176.6(8) . . . .
C2 C1 C7 N1 73.8(10) . . . .
C6 C1 C7 N1 -106.1(8) . . . .
